data_7011248
loop_
_publ_author_name
'Guido J. Rei\&s'
'Stefan Konietzny'

_publ_section_title
;
 How realistic are alternating C--C-bond lengths in s-cis-1,3-butadiene
 transition metal complexes?
;
_journal_issue 6
_journal_name_full 'J. Chem. Soc., Dalton Trans.'
_journal_page_first 862
_journal_page_last 864
_journal_paper_doi 10.1039/b109454h
_journal_year 2002
_chemical_formula_sum 'C9 H12 Mn O'
_chemical_formula_weight 191.13
_chemical_name_systematic
; 
bis(butadiene) carbonyle manganese
;
_space_group_IT_number 113
_symmetry_cell_setting tetragonal
_symmetry_Int_Tables_number 113
_symmetry_space_group_name_Hall 'P -4 2ab'
_symmetry_space_group_name_H-M 'P -4 21 m'
_atom_sites_solution_hydrogens difmap
_atom_sites_solution_primary direct
_atom_sites_solution_secondary difmap
_audit_creation_method SHELXL-97
_cell_angle_alpha 90.00
_cell_angle_beta 90.00
_cell_angle_gamma 90.00
_cell_formula_units_Z 2
_cell_length_a 7.729(3)
_cell_length_b 7.729(3)
_cell_length_c 7.167(2)
_cell_measurement_reflns_used 16
_cell_measurement_temperature 173(2)
_cell_measurement_theta_max 20.1
_cell_measurement_theta_min 17.5
_cell_volume 428.1(3)
_computing_cell_refinement 'XSCANS 2.10b (Siemens, 1994)'
_computing_data_collection 'XSCANS 2.10b (Siemens, 1994)'
_computing_data_reduction 'XSCANS 2.10b (Siemens, 1994)'
_computing_publication_material 'SHELXL-97 (Sheldrick, 1997)'
_computing_structure_refinement 'SHELXL-97 (Sheldrick, 1997)'
_computing_structure_solution 'SHELXS-97 (Sheldrick, 1990)'
_diffrn_ambient_temperature 173(2)
_diffrn_measured_fraction_theta_full 0.989
_diffrn_measured_fraction_theta_max 0.989
_diffrn_measurement_device_type 'Siemens P4 Diffractometer'
_diffrn_measurement_method omega-scans
_diffrn_radiation_monochromator graphite
_diffrn_radiation_source 'fine-focus sealed tube'
_diffrn_radiation_type MoK\a
_diffrn_radiation_wavelength 0.71073
_diffrn_reflns_av_R_equivalents 0.0433
_diffrn_reflns_av_sigmaI/netI 0.0238
_diffrn_reflns_limit_h_max 9
_diffrn_reflns_limit_h_min -2
_diffrn_reflns_limit_k_max 9
_diffrn_reflns_limit_k_min -9
_diffrn_reflns_limit_l_max 8
_diffrn_reflns_limit_l_min -8
_diffrn_reflns_number 2007
_diffrn_reflns_theta_full 25.46
_diffrn_reflns_theta_max 25.46
_diffrn_reflns_theta_min 4.69
_diffrn_standards_decay_% 0
_diffrn_standards_interval_count 100
_diffrn_standards_number 3
_exptl_absorpt_coefficient_mu 1.478
_exptl_absorpt_correction_T_max 0.8491
_exptl_absorpt_correction_T_min 0.7803
_exptl_absorpt_correction_type numerical
_exptl_crystal_colour blue-violet
_exptl_crystal_density_diffrn 1.483
_exptl_crystal_density_method 'not measured'
_exptl_crystal_description needle
_exptl_crystal_F_000 198
_exptl_crystal_size_max 0.78
_exptl_crystal_size_min 0.12
_refine_diff_density_max 0.220
_refine_diff_density_min -0.160
_refine_diff_density_rms 0.034
_refine_ls_abs_structure_details 'Flack H D (1983), Acta Cryst. A39, 876-881'
_refine_ls_abs_structure_Flack -0.01(2)
_refine_ls_extinction_coef 0.038(7)
_refine_ls_extinction_expression Fc^*^=kFc[1+0.001xFc^2^\l^3^/sin(2\q)]^-1/4^
_refine_ls_extinction_method SHELXL
_refine_ls_goodness_of_fit_ref 1.092
_refine_ls_hydrogen_treatment free
_refine_ls_matrix_type full
_refine_ls_number_parameters 44
_refine_ls_number_reflns 445
_refine_ls_number_restraints 0
_refine_ls_restrained_S_all 1.092
_refine_ls_R_factor_all 0.0130
_refine_ls_R_factor_gt 0.0128
_refine_ls_shift/su_max 0.014
_refine_ls_shift/su_mean 0.001
_refine_ls_structure_factor_coef Fsqd
_refine_ls_weighting_details 'w=1/[\s^2^(Fo^2^)+(0.0169P)^2^+0.0280P] where P=(Fo^2^+2Fc^2^)/3'
_refine_ls_weighting_scheme calc
_refine_ls_wR_factor_gt 0.0328
_refine_ls_wR_factor_ref 0.0328
_reflns_number_gt 440
_reflns_number_total 445
_reflns_threshold_expression >2sigma(I)
_cod_data_source_file b109454h.txt
_cod_data_source_block C~9~H~12~MNO_LT
_cod_depositor_comments
;
The following automatic conversions were performed:
'_atom_site_refinement_flags' value 'd' changed to 'D' according to
'/home/saulius/struct/CIF-dictionaries/cif_core.dic' dictionary named
'cif_core.dic' version 2.4.1 from 2010-06-29 (8 times).

Automatic conversion script
Id: cif_fix_enum 1527 2010-12-29 10:47:43Z saulius 

The following automatic conversions were performed:

'_refine_ls_weighting_scheme' value 'calc
w=1/[\s^2^(Fo^2^)+(0.0169P)^2^+0.0280P] where P=(Fo^2^+2Fc^2^)/3' was
changed to 'calc'. New tag '_refine_ls_weighting_details' was
created. The value of the new tag was set to
'w=1/[\s^2^(Fo^2^)+(0.0169P)^2^+0.0280P] where P=(Fo^2^+2Fc^2^)/3'.

Automatic conversion script
Id: cif_fix_values 3143 2015-03-26 13:38:13Z robertas 
;
_cod_database_code 7011248

loop_
_symmetry_equiv_pos_as_xyz
'x, y, z'
'-x, -y, z'
'y, -x, -z'
'-y, x, -z'
'-x+1/2, y+1/2, -z'
'x+1/2, -y+1/2, -z'
'-y+1/2, -x+1/2, z'
'y+1/2, x+1/2, z'

loop_
_atom_site_label
_atom_site_type_symbol
_atom_site_fract_x
_atom_site_fract_y
_atom_site_fract_z
_atom_site_U_iso_or_equiv
_atom_site_adp_type
_atom_site_occupancy
_atom_site_calc_flag
_atom_site_refinement_flags
_atom_site_disorder_assembly
_atom_site_disorder_group
Mn Mn 0.5000 1.0000 0.77766(3) 0.01379(13) Uani 1 4 D S .
C1 C 0.5000 1.0000 1.0302(3) 0.0257(4) Uani 1 4 D S .
O1 O 0.5000 1.0000 1.1903(2) 0.0489(5) Uani 1 4 D S .
C3 C 0.70437(17) 0.92536(17) 0.60710(17) 0.0257(3) Uani 1 1 D . .
C2 C 0.77617(16) 0.9783(2) 0.77891(18) 0.0312(3) Uani 1 1 D . .
H1 H 0.845(3) 1.087(3) 0.787(3) 0.043(5) Uiso 1 1 D . .
H3 H 0.729(2) 0.979(2) 0.4970(17) 0.028(4) Uiso 1 1 D . .
H2 H 0.801(2) 0.895(2) 0.879(3) 0.032(4) Uiso 1 1 D . .

loop_
_atom_site_aniso_label
_atom_site_aniso_U_11
_atom_site_aniso_U_22
_atom_site_aniso_U_33
_atom_site_aniso_U_23
_atom_site_aniso_U_13
_atom_site_aniso_U_12
Mn 0.01414(14) 0.01414(14) 0.01310(17) 0.000 0.000 0.0010(2)
C1 0.0282(6) 0.0282(6) 0.0206(10) 0.000 0.000 -0.0020(18)
O1 0.0655(8) 0.0655(8) 0.0156(8) 0.000 0.000 -0.0084(19)
C3 0.0203(7) 0.0323(7) 0.0244(6) -0.0014(5) 0.0066(5) 0.0085(5)
C2 0.0166(6) 0.0448(10) 0.0321(6) -0.0003(8) -0.0024(4) 0.0036(6)

loop_
_atom_type_symbol
_atom_type_description
_atom_type_scat_dispersion_real
_atom_type_scat_dispersion_imag
_atom_type_scat_source
C C 0.0033 0.0016 'International Tables Vol C Tables 4.2.6.8 and 6.1.1.4'
H H 0.0000 0.0000 'International Tables Vol C Tables 4.2.6.8 and 6.1.1.4'
O O 0.0106 0.0060 'International Tables Vol C Tables 4.2.6.8 and 6.1.1.4'
Mn Mn 0.3368 0.7283 'International Tables Vol C Tables 4.2.6.8 and 6.1.1.4'

loop_
_exptl_crystal_face_index_h
_exptl_crystal_face_index_k
_exptl_crystal_face_index_l
_exptl_crystal_face_perp_dist
0.00 0.00 -1.00 0.390
0.00 0.00 1.00 0.390
-1.00 -1.00 0.00 0.075
-1.00 1.00 0.00 0.075
1.00 -1.00 0.00 0.073
1.00 1.00 0.00 0.050

loop_
_geom_angle_atom_site_label_1
_geom_angle_atom_site_label_2
_geom_angle_atom_site_label_3
_geom_angle
_geom_angle_site_symmetry_1
_geom_angle_site_symmetry_3
_geom_angle_publ_flag
C1 Mn C3 126.01(4) . 2_675 ?
C1 Mn C3 126.01(4) . 7_665 ?
C3 Mn C3 94.35(7) 2_675 7_665 ?
C1 Mn C3 126.01(4) . . ?
C3 Mn C3 107.97(8) 2_675 . ?
C3 Mn C3 39.88(7) 7_665 . ?
C1 Mn C3 126.01(4) . 8_455 ?
C3 Mn C3 39.88(7) 2_675 8_455 ?
C3 Mn C3 107.97(8) 7_665 8_455 ?
C3 Mn C3 94.35(7) . 8_455 ?
C1 Mn C2 89.76(3) . . ?
C3 Mn C2 141.41(5) 2_675 . ?
C3 Mn C2 70.50(6) 7_665 . ?
C3 Mn C2 39.04(5) . . ?
C3 Mn C2 109.80(6) 8_455 . ?
C1 Mn C2 89.76(3) . 8_455 ?
C3 Mn C2 70.50(6) 2_675 8_455 ?
C3 Mn C2 141.41(5) 7_665 8_455 ?
C3 Mn C2 109.80(6) . 8_455 ?
C3 Mn C2 39.04(5) 8_455 8_455 ?
C2 Mn C2 99.00(10) . 8_455 ?
C1 Mn C2 89.76(3) . 2_675 ?
C3 Mn C2 39.04(5) 2_675 2_675 ?
C3 Mn C2 109.80(6) 7_665 2_675 ?
C3 Mn C2 141.41(5) . 2_675 ?
C3 Mn C2 70.50(6) 8_455 2_675 ?
C2 Mn C2 179.52(7) . 2_675 ?
C2 Mn C2 81.00(10) 8_455 2_675 ?
C1 Mn C2 89.76(3) . 7_665 ?
C3 Mn C2 109.80(6) 2_675 7_665 ?
C3 Mn C2 39.04(5) 7_665 7_665 ?
C3 Mn C2 70.50(6) . 7_665 ?
C3 Mn C2 141.41(5) 8_455 7_665 ?
C2 Mn C2 81.00(10) . 7_665 ?
C2 Mn C2 179.52(7) 8_455 7_665 ?
C2 Mn C2 99.00(10) 2_675 7_665 ?
O1 C1 Mn 180.000(1) . . ?
C2 C3 C3 118.88(8) . 7_665 ?
C2 C3 Mn 72.86(7) . . ?
C3 C3 Mn 70.06(4) 7_665 . ?
C2 C3 H3 122.9(10) . . ?
C3 C3 H3 117.9(10) 7_665 . ?
Mn C3 H3 122.6(11) . . ?
C3 C2 Mn 68.10(7) . . ?
C3 C2 H1 120.2(12) . . ?
Mn C2 H1 117.7(13) . . ?
C3 C2 H2 121.5(10) . . ?
Mn C2 H2 104.4(11) . . ?
H1 C2 H2 114.2(16) . . ?

loop_
_geom_bond_atom_site_label_1
_geom_bond_atom_site_label_2
_geom_bond_distance
_geom_bond_site_symmetry_2
_geom_bond_publ_flag
Mn C1 1.8097(19) . ?
Mn C3 2.0790(13) 2_675 ?
Mn C3 2.0790(13) 7_665 ?
Mn C3 2.0790(13) . ?
Mn C3 2.0790(13) 8_455 ?
Mn C2 2.1411(15) . ?
Mn C2 2.1411(15) 8_455 ?
Mn C2 2.1411(15) 2_675 ?
Mn C2 2.1411(15) 7_665 ?
C1 O1 1.148(3) . ?
C3 C2 1.4111(18) . ?
C3 C3 1.418(3) 7_665 ?
C3 H3 0.912(13) . ?
C2 H1 1.00(2) . ?
C2 H2 0.979(19) . ?

loop_
_geom_torsion_atom_site_label_1
_geom_torsion_atom_site_label_2
_geom_torsion_atom_site_label_3
_geom_torsion_atom_site_label_4
_geom_torsion
_geom_torsion_site_symmetry_1
_geom_torsion_site_symmetry_2
_geom_torsion_site_symmetry_3
_geom_torsion_site_symmetry_4
_geom_torsion_publ_flag
C1C Mn C2 C1 -25.21(10) . . . . ?
C2 Mn C2 C1 154.79(10) 2_675 . . . ?
C2 Mn C2 C1 -130.50(9) 7_665 . . . ?
C2 Mn C2 C1 116.45(9) 8_455 . . . ?
C1 Mn C2 C1 79.63(12) 8_455 . . . ?
C1 Mn C2 C1 -179.74(4) 2_675 . . . ?
C1 Mn C2 C1 -99.97(13) 7_665 . . . ?
C1C Mn C2 C2 105.29(3) . . . 7_665 ?
C2 Mn C2 C2 -74.71(3) 2_675 . . 7_665 ?
C2 Mn C2 C2 -113.05(5) 8_455 . . 7_665 ?
C1 Mn C2 C2 130.50(9) . . . 7_665 ?
C1 Mn C2 C2 -149.86(5) 8_455 . . 7_665 ?
C1 Mn C2 C2 -49.23(8) 2_675 . . 7_665 ?
C1 Mn C2 C2 30.53(5) 7_665 . . 7_665 ?
C2 C2 C1 Mn -54.71(6) 7_665 . . . ?
C1C Mn C1 C2 159.85(8) . . . . ?
C2 Mn C1 C2 -40.51(16) 2_675 . . . ?
C2 Mn C1 C2 31.15(8) 7_665 . . . ?
C2 Mn C1 C2 -71.59(11) 8_455 . . . ?
C1 Mn C1 C2 -110.43(8) 8_455 . . . ?
C1 Mn C1 C2 159.85(8) 2_675 . . . ?
C1 Mn C1 C2 70.05(9) 7_665 . . . ?
